data_7246285
loop_
_publ_author_name
'Huang, Mengyi'
'Liang, Zhenxin'
'Huang, Jinling'
'Zhang, Shuyu'
'Wen, Yuehong'
'Wu, Xintao'

_publ_section_title
;
 Dimensional expansion of 1D zigzag chains to a 2D two-fold
 interpenetrated metal--organic framework for adsorption of lanthanide
 cations and white light emission
;
_journal_issue 11
_journal_name_full CrystEngComm
_journal_page_first 1637
_journal_page_last 1642
_journal_paper_doi 10.1039/D3CE00001J
_journal_volume 25
_journal_year 2023
_chemical_formula_moiety 'C22 H23 Cd N4 O4, 4(H2 O)'
_chemical_formula_sum 'C22 H31 Cd N4 O8'
_chemical_formula_weight 591.91
_space_group_crystal_system triclinic
_space_group_IT_number 2
_space_group_name_Hall '-P 1'
_space_group_name_H-M_alt 'P -1'
_atom_sites_solution_hydrogens mixed
_atom_sites_solution_primary iterative
_audit_creation_date 2022-12-04
_audit_creation_method
;
Olex2 1.3
(compiled 2020.11.12 svn.r5f609507 for OlexSys, GUI svn.r6272)
;
_audit_update_record
;
2022-12-24 deposited with the CCDC.	2023-02-07 downloaded from the CCDC.
;
_cell_angle_alpha 68.021(3)
_cell_angle_beta 84.398(2)
_cell_angle_gamma 66.219(3)
_cell_formula_units_Z 2
_cell_length_a 9.7448(3)
_cell_length_b 11.2596(3)
_cell_length_c 14.0846(4)
_cell_measurement_reflns_used 11330
_cell_measurement_temperature 100.0(3)
_cell_measurement_theta_max 60.0960
_cell_measurement_theta_min 2.9390
_cell_volume 1308.81(8)
_computing_cell_refinement 'CrysAlisPro 1.171.41.98a (Rigaku OD, 2021)'
_computing_data_collection 'CrysAlisPro 1.171.41.98a (Rigaku OD, 2021)'
_computing_data_reduction 'CrysAlisPro 1.171.41.98a (Rigaku OD, 2021)'
_computing_molecular_graphics 'Olex2 1.3 (Dolomanov et al., 2009)'
_computing_publication_material 'Olex2 1.3 (Dolomanov et al., 2009)'
_computing_structure_refinement 'SHELXL 2018/3 (Sheldrick, 2015)'
_computing_structure_solution 'olex2.solve 1.3 (Bourhis et al., 2015)'
_diffrn_ambient_environment N~2~
_diffrn_ambient_temperature 100.0(3)
_diffrn_detector 'Hybrid Pixel Array Detector'
_diffrn_detector_area_resol_mean 10.0000
_diffrn_detector_type HyPix
_diffrn_measured_fraction_theta_full 0.998
_diffrn_measured_fraction_theta_max 0.998
_diffrn_measurement_details
;
List of Runs (angles in degrees, time in seconds):

  # Type    Start    End  Width  t~exp~   \w     \q     \k     \f   Frames
#--------------------------------------------------------------------------
  1  \w   -117.00 -69.00   0.50    0.10    --  -78.14 148.00 -26.00   96
  2  \w     58.00  87.00   0.50    0.10    --   75.32  77.00  90.00   58
  3  \w    114.00 140.00   0.50    0.10    --   75.32  77.00  90.00   52
  4  \w     53.00 148.00   0.50    0.10    --   75.32  57.00 -60.00  190
  5  \w     51.00 110.00   0.50    0.10    --   75.32-124.00  89.00  118
  6  \w     90.00 124.00   0.50    0.10    --   75.32-148.00 -74.00   68
  7  \w    -98.00 -73.00   0.50    0.10    --  -78.14 124.00 168.00   50
  8  \w    -87.00  -5.00   0.50    0.10    --  -78.14  57.00  30.00  164
  9  \w   -104.00 -11.00   0.50    0.10    --  -78.14  77.00 -60.00  186
 10  \w   -149.00 -56.00   0.50    0.10    --  -78.14 -57.00 120.00  186
 11  \w     -7.00  19.00   0.50    0.05    --   -1.41 -99.00 150.00   52
 12  \w     -8.00  36.00   0.50    0.05    --   -1.41 -99.00  30.00   88
 13  \w     -5.00  30.00   0.50    0.05    --   -1.41 -99.00  60.00   70
 14  \w     -8.00  18.00   0.50    0.05    --   -1.41 -99.00-150.00   52
 15  \w     -5.00  32.00   0.50    0.05    --   -1.41 -99.00-180.00   74
 16  \w    -72.00  -2.00   0.50    0.05    --   -1.41 -57.00 -60.00  140
 17  \w     -8.00  38.00   0.50    0.05    --   -1.41 -99.00 -30.00   92
 18  \w     14.00 104.00   0.50    0.10    --   75.32 -77.00 120.00  180
 19  \w     -2.00  71.00   0.50    0.10    --   75.32 -38.00 150.00  146
 20  \w     71.00 104.00   0.50    0.10    --   75.32 -77.00 -90.00   66
 21  \w      2.00  53.00   0.50    0.10    --   75.32 -77.00 -90.00  102
 22  \w     89.00 114.00   0.50    0.10    --   75.32 125.00-150.00   50
 23  \w     82.00 107.00   0.50    0.10    --   75.32 148.00 -26.00   50
 24  \w    124.00 149.00   0.50    0.10    --   75.32 125.00-150.00   50
 25  \w    102.00 130.00   0.50    0.10    --   75.32 125.00 120.00   56
 26  \w     83.00 130.00   0.50    0.10    --   75.32 124.00 168.00   94
 27  \w   -151.00 -94.00   0.50    0.10    --  -78.14 -99.00 -60.00  114
 28  \w    -94.00 -64.00   0.50    0.10    --  -78.14-148.00 -74.00   60
 29  \w   -107.00 -82.00   0.50    0.10    --  -78.14-125.00  60.00   50
 30  \w   -132.00-107.00   0.50    0.10    --  -78.14-124.00  89.00   50
;
_diffrn_measurement_device 'four-circle diffractometer'
_diffrn_measurement_device_type 'ROD, Synergy Custom system, HyPix'
_diffrn_measurement_method '\w scans'
_diffrn_orient_matrix_type 'CrysAlisPro convention (1999,Acta A55,543-557)'
_diffrn_orient_matrix_UB_11 -0.0805811000
_diffrn_orient_matrix_UB_12 0.0601954000
_diffrn_orient_matrix_UB_13 0.0644935000
_diffrn_orient_matrix_UB_21 -0.0876965000
_diffrn_orient_matrix_UB_22 0.1081205000
_diffrn_orient_matrix_UB_23 -0.0794936000
_diffrn_orient_matrix_UB_31 -0.0919729000
_diffrn_orient_matrix_UB_32 -0.0649713000
_diffrn_orient_matrix_UB_33 0.0087358000
_diffrn_radiation_monochromator mirror
_diffrn_radiation_probe x-ray
_diffrn_radiation_type 'Ga K\a'
_diffrn_radiation_wavelength 1.3405
_diffrn_reflns_av_R_equivalents 0.0443
_diffrn_reflns_av_unetI/netI 0.0430
_diffrn_reflns_Laue_measured_fraction_full 0.998
_diffrn_reflns_Laue_measured_fraction_max 0.998
_diffrn_reflns_limit_h_max 10
_diffrn_reflns_limit_h_min -11
_diffrn_reflns_limit_k_max 11
_diffrn_reflns_limit_k_min -13
_diffrn_reflns_limit_l_max 16
_diffrn_reflns_limit_l_min -16
_diffrn_reflns_number 14852
_diffrn_reflns_point_group_measured_fraction_full 0.998
_diffrn_reflns_point_group_measured_fraction_max 0.998
_diffrn_reflns_theta_full 52.931
_diffrn_reflns_theta_max 52.931
_diffrn_reflns_theta_min 2.947
_diffrn_source 'micro-focus metaljet'
_exptl_absorpt_coefficient_mu 4.832
_exptl_absorpt_correction_T_max 1.00000
_exptl_absorpt_correction_T_min 0.64131
_exptl_absorpt_correction_type multi-scan
_exptl_absorpt_process_details
;
CrysAlisPro 1.171.41.98a (Rigaku Oxford Diffraction, 2021)
Empirical absorption correction using spherical harmonics,
implemented in SCALE3 ABSPACK scaling algorithm.
;
_exptl_crystal_colour 'clear colourless'
_exptl_crystal_colour_lustre clear
_exptl_crystal_colour_primary colourless
_exptl_crystal_density_diffrn 1.502
_exptl_crystal_description block
_exptl_crystal_F_000 606
_exptl_crystal_size_max 0.01
_exptl_crystal_size_mid 0.01
_exptl_crystal_size_min 0.01
_refine_diff_density_max 3.104
_refine_diff_density_min -0.886
_refine_diff_density_rms 0.121
_refine_ls_extinction_method none
_refine_ls_goodness_of_fit_ref 1.053
_refine_ls_hydrogen_treatment constr
_refine_ls_matrix_type full
_refine_ls_number_parameters 331
_refine_ls_number_reflns 4620
_refine_ls_number_restraints 0
_refine_ls_restrained_S_all 1.053
_refine_ls_R_factor_all 0.0474
_refine_ls_R_factor_gt 0.0432
_refine_ls_shift/su_max 0.001
_refine_ls_shift/su_mean 0.000
_refine_ls_structure_factor_coef Fsqd
_refine_ls_weighting_details 'w=1/[\s^2^(Fo^2^)+(0.0735P)^2^+2.0720P] where P=(Fo^2^+2Fc^2^)/3'
_refine_ls_weighting_scheme calc
_refine_ls_wR_factor_gt 0.1149
_refine_ls_wR_factor_ref 0.1178
_reflns_Friedel_coverage 0.000
_reflns_number_gt 4252
_reflns_number_total 4620
_reflns_threshold_expression 'I > 2\s(I)'
_cod_data_source_file d3ce00001j2.cif
_cod_data_source_block HSB-W10
_cod_depositor_comments 'Adding full bibliography for 7246285.cif.'
_cod_database_code 7246285
_shelx_shelxl_version_number 2018/3
_chemical_oxdiff_formula 'C H O N Cd'
_chemical_oxdiff_usercomment 'C H O N Cd'
_shelx_space_group_comment
;
The symmetry employed for this shelxl refinement is uniquely defined
by the following loop, which should always be used as a source of
symmetry information in preference to the above space-group names.
They are only intended as comments.
;
_reflns_odcompleteness_completeness 99.98
_reflns_odcompleteness_iscentric 1
_reflns_odcompleteness_theta 56.82
_olex2_refinement_description
;
1. Fixed Uiso
 At 1.2 times of:
  All C(H) groups, All C(H,H) groups, All N(H) groups
 At 1.5 times of:
  All O(H,H) groups
2. Others
 Fixed Sof: O8(0.75) H8A(0.75) H8B(0.75) O9(0.5) H9C(0.5) H9D(0.5) O7(0.75)
 H7A(0.75) H7B(0.75)
3.a Riding coordinates:
 O8(H8A,H8B), O9(H9C,H9D), O7(H7A,H7B)
3.b Free rotating group:
 O5(H5A,H5B), O6(H6A,H6B)
3.c Ternary CH refined with riding coordinates:
 N1(H1), N2(H2)
3.d Secondary CH2 refined with riding coordinates:
 C9(H9A,H9B), C3(H3A,H3B), C1(H1A,H1B), C2(H2A,H2B)
3.e Aromatic/amide H refined with riding coordinates:
 C21(H21), C13(H13), C14(H14), C22(H22), C12(H12), C18(H18), C11(H11),
 C17(H17), N3(H3), C5(H5), C6(H6), C8(H8), C7(H7)
;
_olex2_submission_special_instructions 'No special instructions were received'
_oxdiff_exptl_absorpt_empirical_details
;
Empirical correction (ABSPACK) includes:
- Absorption correction using spherical harmonics
- Frame scaling
;
_oxdiff_exptl_absorpt_empirical_full_max 1.546
_oxdiff_exptl_absorpt_empirical_full_min 0.584

loop_
_space_group_symop_operation_xyz
'x, y, z'
'-x, -y, -z'

loop_
_atom_site_label
_atom_site_type_symbol
_atom_site_fract_x
_atom_site_fract_y
_atom_site_fract_z
_atom_site_U_iso_or_equiv
_atom_site_adp_type
_atom_site_occupancy
_atom_site_site_symmetry_order
_atom_site_calc_flag
_atom_site_refinement_flags_posn
_atom_site_refinement_flags_adp
_atom_site_refinement_flags_occupancy
_atom_site_disorder_assembly
_atom_site_disorder_group
Cd1 Cd 0.66950(3) 0.42153(3) 0.67083(2) 0.02195(13) Uani 1 1 d . . . . .
O3 O 0.5813(3) 0.6388(3) 0.5303(2) 0.0240(6) Uani 1 1 d . . . . .
O4 O 0.5492(3) 0.6498(3) 0.6850(2) 0.0248(6) Uani 1 1 d . . . . .
O1 O 0.7898(4) 0.2903(4) 0.5818(3) 0.0397(8) Uani 1 1 d . . . . .
N4 N -0.1074(4) 0.4568(4) 0.6766(3) 0.0238(7) Uani 1 1 d . . . . .
O2 O 0.7176(5) 0.1173(4) 0.6751(3) 0.0506(9) Uani 1 1 d . . . . .
N1 N 0.4403(4) 0.3942(4) 0.6812(3) 0.0283(8) Uani 1 1 d . . . . .
H1 H 0.439411 0.351117 0.630893 0.034 Uiso 1 1 calc R U . . .
C19 C 0.5514(4) 0.7067(4) 0.5883(3) 0.0213(8) Uani 1 1 d . . . . .
C20 C 0.5222(4) 0.8595(4) 0.5425(3) 0.0215(8) Uani 1 1 d . . . . .
N2 N 0.6725(5) 0.2990(4) 0.8468(3) 0.0366(9) Uani 1 1 d . . . . .
H2 H 0.698373 0.348444 0.883759 0.044 Uiso 1 1 calc R U . . .
C21 C 0.4895(5) 0.9380(4) 0.6044(3) 0.0282(9) Uani 1 1 d . . . . .
H21 H 0.482012 0.895644 0.675963 0.034 Uiso 1 1 calc R U . . .
C13 C 0.1423(5) 0.4131(5) 0.6223(3) 0.0305(9) Uani 1 1 d . . . . .
H13 H 0.222305 0.367000 0.587829 0.037 Uiso 1 1 calc R U . . .
C10 C 0.1590(5) 0.4995(4) 0.6661(3) 0.0278(9) Uani 1 1 d . . . . .
C9 C 0.3022(5) 0.5232(5) 0.6589(4) 0.0305(10) Uani 1 1 d . . . . .
H9A H 0.304346 0.588699 0.588914 0.037 Uiso 1 1 calc R U . . .
H9B H 0.301538 0.567924 0.707641 0.037 Uiso 1 1 calc R U . . .
C14 C 0.0104(5) 0.3950(5) 0.6293(3) 0.0270(9) Uani 1 1 d . . . . .
H14 H 0.001880 0.335573 0.598954 0.032 Uiso 1 1 calc R U . . .
C22 C 0.4679(5) 1.0765(4) 0.5627(3) 0.0287(9) Uani 1 1 d . . . . .
H22 H 0.446139 1.129006 0.605660 0.034 Uiso 1 1 calc R U . . .
C16 C 0.8996(6) 0.0812(5) 0.5510(4) 0.0418(12) Uani 1 1 d . . . . .
O5 O 0.5327(8) 0.6713(6) 0.8724(4) 0.102(2) Uani 1 1 d G . . . .
H5A H 0.583931 0.585783 0.912659 0.153 Uiso 1 1 d G U . . .
H5B H 0.547299 0.679000 0.808808 0.153 Uiso 1 1 d G U . . .
C15 C 0.7929(6) 0.1672(5) 0.6083(4) 0.0430(13) Uani 1 1 d . . . . .
C12 C -0.0915(5) 0.5383(5) 0.7190(4) 0.0365(11) Uani 1 1 d . . . . .
H12 H -0.173175 0.582175 0.753603 0.044 Uiso 1 1 calc R U . . .
C3 C 0.7720(6) 0.1518(6) 0.8903(4) 0.0445(12) Uani 1 1 d . . . . .
H3A H 0.742965 0.099288 0.858929 0.053 Uiso 1 1 calc R U . . .
H3B H 0.759695 0.115437 0.964893 0.053 Uiso 1 1 calc R U . . .
C18 C 1.1103(6) 0.0407(6) 0.4454(5) 0.0468(13) Uani 1 1 d . . . . .
H18 H 1.185442 0.069220 0.408153 0.056 Uiso 1 1 calc R U . . .
C11 C 0.0375(5) 0.5626(5) 0.7154(4) 0.0396(12) Uani 1 1 d . . . . .
H11 H 0.042754 0.622370 0.746619 0.047 Uiso 1 1 calc R U . . .
C1 C 0.4488(6) 0.2908(5) 0.7848(4) 0.0405(12) Uani 1 1 d . . . . .
H1A H 0.512727 0.196118 0.785712 0.049 Uiso 1 1 calc R U . . .
H1B H 0.346978 0.293811 0.802836 0.049 Uiso 1 1 calc R U . . .
C17 C 1.0100(6) 0.1193(5) 0.4966(5) 0.0456(13) Uani 1 1 d . . . . .
H17 H 1.017285 0.202006 0.494300 0.055 Uiso 1 1 calc R U . . .
C4 C 0.9344(6) 0.1278(5) 0.8729(4) 0.0421(12) Uani 1 1 d . . . . .
N3 N 1.2389(6) 0.0765(6) 0.8458(5) 0.0734(18) Uani 1 1 d . . . . .
H3 H 1.334914 0.059608 0.838363 0.088 Uiso 1 1 calc R U . . .
C2 C 0.5132(6) 0.3192(6) 0.8634(4) 0.0457(13) Uani 1 1 d . . . . .
H2A H 0.453412 0.416204 0.859006 0.055 Uiso 1 1 calc R U . . .
H2B H 0.506076 0.255571 0.932985 0.055 Uiso 1 1 calc R U . . .
C5 C 1.0193(7) 0.0450(6) 0.8195(4) 0.0540(14) Uani 1 1 d . . . . .
H5 H 0.974658 0.003207 0.791610 0.065 Uiso 1 1 calc R U . . .
C6 C 1.1691(8) 0.0224(7) 0.8063(5) 0.0663(19) Uani 1 1 d . . . . .
H6 H 1.224552 -0.033325 0.767845 0.080 Uiso 1 1 calc R U . . .
C8 C 1.1555(8) 0.1570(7) 0.8969(5) 0.0630(18) Uani 1 1 d . . . . .
H8 H 1.202248 0.197152 0.924850 0.076 Uiso 1 1 calc R U . . .
C7 C 1.0055(7) 0.1851(6) 0.9113(5) 0.0499(13) Uani 1 1 d . . . . .
H7 H 0.951359 0.244005 0.947828 0.060 Uiso 1 1 calc R U . . .
O8 O 0.7660(13) -0.1444(7) 0.8145(8) 0.140(5) Uani 0.75 1 d . . P . .
H8A H 0.721224 -0.053992 0.795170 0.210 Uiso 0.75 1 d R U P . .
H8B H 0.826344 -0.176942 0.868181 0.210 Uiso 0.75 1 d R U P . .
O9 O 0.5349(9) -0.1112(10) 0.8904(6) 0.057(2) Uani 0.5 1 d . . P . .
H9C H 0.576474 -0.084956 0.833110 0.085 Uiso 0.5 1 d R U P . .
H9D H 0.526124 -0.188296 0.898900 0.085 Uiso 0.5 1 d R U P . .
O7 O 1.0095(11) -0.3678(10) 0.9358(7) 0.119(3) Uani 0.75 1 d . . P . .
H7A H 1.074721 -0.453780 0.960459 0.178 Uiso 0.75 1 d R U P . .
H7B H 0.926391 -0.374340 0.926169 0.178 Uiso 0.75 1 d R U P . .
O6 O 0.7001(7) 0.4046(6) 1.0100(4) 0.0915(19) Uani 1 1 d G . . . .
H6A H 0.777366 0.381806 1.049138 0.137 Uiso 1 1 d G U . . .
H6B H 0.645841 0.363515 1.050125 0.137 Uiso 1 1 d G U . . .

loop_
_atom_site_aniso_label
_atom_site_aniso_U_11
_atom_site_aniso_U_22
_atom_site_aniso_U_33
_atom_site_aniso_U_23
_atom_site_aniso_U_13
_atom_site_aniso_U_12
Cd1 0.01945(18) 0.01761(17) 0.03077(19) -0.00900(12) 0.00327(11) -0.00955(12)
O3 0.0252(15) 0.0200(14) 0.0309(15) -0.0134(12) 0.0056(12) -0.0100(12)
O4 0.0259(15) 0.0196(14) 0.0301(15) -0.0095(12) 0.0045(12) -0.0104(12)
O1 0.0306(17) 0.0348(18) 0.060(2) -0.0340(17) -0.0062(15) -0.0019(14)
N4 0.0205(17) 0.0215(17) 0.0309(18) -0.0112(15) 0.0031(14) -0.0085(14)
O2 0.059(3) 0.038(2) 0.054(2) -0.0260(18) -0.004(2) -0.0087(19)
N1 0.0203(18) 0.0226(18) 0.042(2) -0.0091(16) 0.0024(15) -0.0113(15)
C19 0.0145(18) 0.020(2) 0.031(2) -0.0110(17) 0.0025(15) -0.0065(16)
C20 0.0181(19) 0.0170(19) 0.031(2) -0.0098(16) 0.0023(16) -0.0077(16)
N2 0.037(2) 0.037(2) 0.034(2) -0.0067(17) -0.0007(17) -0.0180(18)
C21 0.035(2) 0.025(2) 0.027(2) -0.0122(17) 0.0071(18) -0.0134(19)
C13 0.026(2) 0.035(2) 0.034(2) -0.018(2) 0.0070(18) -0.0118(19)
C10 0.024(2) 0.025(2) 0.035(2) -0.0097(18) 0.0017(18) -0.0120(18)
C9 0.022(2) 0.026(2) 0.045(3) -0.013(2) 0.0035(19) -0.0117(18)
C14 0.024(2) 0.031(2) 0.030(2) -0.0148(18) 0.0032(17) -0.0109(18)
C22 0.038(2) 0.022(2) 0.030(2) -0.0134(17) 0.0058(18) -0.0118(19)
C16 0.034(3) 0.032(3) 0.059(3) -0.029(2) -0.017(2) 0.003(2)
O5 0.140(5) 0.069(3) 0.043(2) -0.030(2) -0.027(3) 0.027(3)
C15 0.041(3) 0.033(3) 0.055(3) -0.028(2) -0.018(3) -0.001(2)
C12 0.025(2) 0.047(3) 0.055(3) -0.036(2) 0.011(2) -0.017(2)
C3 0.043(3) 0.042(3) 0.042(3) -0.005(2) -0.002(2) -0.020(2)
C18 0.041(3) 0.039(3) 0.069(4) -0.035(3) -0.007(3) -0.008(2)
C11 0.028(2) 0.044(3) 0.068(3) -0.041(3) 0.011(2) -0.018(2)
C1 0.029(2) 0.041(3) 0.044(3) 0.000(2) 0.002(2) -0.022(2)
C17 0.045(3) 0.034(3) 0.067(4) -0.036(3) -0.007(3) -0.007(2)
C4 0.042(3) 0.030(2) 0.040(3) 0.000(2) -0.003(2) -0.010(2)
N3 0.046(3) 0.049(3) 0.096(4) -0.002(3) 0.015(3) -0.016(3)
C2 0.041(3) 0.057(3) 0.037(3) -0.009(2) 0.013(2) -0.028(3)
C5 0.055(4) 0.043(3) 0.046(3) -0.008(3) -0.001(3) -0.008(3)
C6 0.048(4) 0.049(4) 0.064(4) -0.002(3) 0.010(3) -0.001(3)
C8 0.057(4) 0.053(4) 0.073(4) -0.005(3) -0.006(3) -0.031(3)
C7 0.047(3) 0.041(3) 0.056(3) -0.010(3) 0.003(3) -0.019(3)
O8 0.212(11) 0.035(4) 0.151(8) -0.003(4) -0.119(8) -0.028(5)
O9 0.047(5) 0.076(6) 0.059(5) -0.036(4) 0.000(4) -0.025(4)
O7 0.114(7) 0.125(7) 0.113(6) -0.079(6) -0.047(5) 0.001(5)
O6 0.093(4) 0.081(4) 0.071(3) -0.046(3) -0.024(3) 0.015(3)

loop_
_atom_type_symbol
_atom_type_description
_atom_type_scat_dispersion_real
_atom_type_scat_dispersion_imag
_atom_type_scat_source
C C 0.0137 0.0067 'International Tables Vol C Tables 4.2.6.8 and 6.1.1.4'
H H 0.0000 0.0000 'International Tables Vol C Tables 4.2.6.8 and 6.1.1.4'
Cd Cd 0.1061 3.6794 'International Tables Vol C Tables 4.2.6.8 and 6.1.1.4'
N N 0.0241 0.0134 'International Tables Vol C Tables 4.2.6.8 and 6.1.1.4'
O O 0.0389 0.0241 'International Tables Vol C Tables 4.2.6.8 and 6.1.1.4'

loop_
_geom_angle_atom_site_label_1
_geom_angle_atom_site_label_2
_geom_angle_atom_site_label_3
_geom_angle
_geom_angle_site_symmetry_1
_geom_angle_site_symmetry_3
_geom_angle_publ_flag
O3 Cd1 O4 54.72(9) . . ?
O3 Cd1 C19 27.32(11) . . ?
O4 Cd1 C19 27.71(11) . . ?
O1 Cd1 O3 97.13(12) . . ?
O1 Cd1 O4 150.51(12) . . ?
O1 Cd1 N4 87.10(12) . 1_655 ?
O1 Cd1 N1 98.97(13) . . ?
O1 Cd1 C19 123.20(13) . . ?
O1 Cd1 N2 114.69(15) . . ?
N4 Cd1 O3 86.93(11) 1_655 . ?
N4 Cd1 O4 83.10(10) 1_655 . ?
N4 Cd1 C19 81.35(11) 1_655 . ?
N1 Cd1 O3 94.49(11) . . ?
N1 Cd1 O4 92.55(11) . . ?
N1 Cd1 N4 173.52(12) . 1_655 ?
N1 Cd1 C19 97.03(12) . . ?
N2 Cd1 O3 148.09(13) . . ?
N2 Cd1 O4 94.08(12) . . ?
N2 Cd1 N4 96.55(13) . 1_655 ?
N2 Cd1 N1 78.93(14) . . ?
N2 Cd1 C19 121.79(14) . . ?
C19 O3 Cd1 92.3(2) . . ?
C19 O4 Cd1 89.4(2) . . ?
C15 O1 Cd1 120.4(4) . . ?
C14 N4 Cd1 117.8(3) . 1_455 ?
C12 N4 Cd1 125.3(3) . 1_455 ?
C12 N4 C14 116.9(4) . . ?
Cd1 N1 H1 107.6 . . ?
C9 N1 Cd1 116.2(2) . . ?
C9 N1 H1 107.6 . . ?
C1 N1 Cd1 104.6(3) . . ?
C1 N1 H1 107.6 . . ?
C1 N1 C9 112.9(4) . . ?
O3 C19 Cd1 60.3(2) . . ?
O3 C19 O4 122.1(4) . . ?
O3 C19 C20 119.1(4) . . ?
O4 C19 Cd1 62.9(2) . . ?
O4 C19 C20 118.7(3) . . ?
C20 C19 Cd1 167.3(3) . . ?
C21 C20 C19 120.7(4) . . ?
C21 C20 C22 119.1(4) . 2_676 ?
C22 C20 C19 120.2(4) 2_676 . ?
Cd1 N2 H2 107.6 . . ?
C3 N2 Cd1 119.1(3) . . ?
C3 N2 H2 107.6 . . ?
C3 N2 C2 111.0(4) . . ?
C2 N2 Cd1 103.4(3) . . ?
C2 N2 H2 107.6 . . ?
C20 C21 H21 119.8 . . ?
C22 C21 C20 120.5(4) . . ?
C22 C21 H21 119.8 . . ?
C10 C13 H13 120.1 . . ?
C14 C13 H13 120.1 . . ?
C14 C13 C10 119.9(4) . . ?
C13 C10 C9 121.3(4) . . ?
C11 C10 C13 116.6(4) . . ?
C11 C10 C9 122.1(4) . . ?
N1 C9 C10 113.8(3) . . ?
N1 C9 H9A 108.8 . . ?
N1 C9 H9B 108.8 . . ?
C10 C9 H9A 108.8 . . ?
C10 C9 H9B 108.8 . . ?
H9A C9 H9B 107.7 . . ?
N4 C14 C13 123.4(4) . . ?
N4 C14 H14 118.3 . . ?
C13 C14 H14 118.3 . . ?
C20 C22 H22 119.8 2_676 . ?
C21 C22 C20 120.4(4) . 2_676 ?
C21 C22 H22 119.8 . . ?
C18 C16 C15 120.2(5) 2_756 . ?
C17 C16 C15 120.9(5) . . ?
C17 C16 C18 118.9(5) . 2_756 ?
H5A O5 H5B 109.5 . . ?
O1 C15 C16 114.4(5) . . ?
O2 C15 O1 125.3(5) . . ?
O2 C15 C16 120.3(5) . . ?
N4 C12 H12 118.3 . . ?
N4 C12 C11 123.5(4) . . ?
C11 C12 H12 118.3 . . ?
N2 C3 H3A 109.1 . . ?
N2 C3 H3B 109.1 . . ?
N2 C3 C4 112.3(4) . . ?
H3A C3 H3B 107.9 . . ?
C4 C3 H3A 109.1 . . ?
C4 C3 H3B 109.1 . . ?
C16 C18 H18 120.3 2_756 . ?
C17 C18 C16 119.3(6) . 2_756 ?
C17 C18 H18 120.3 . . ?
C10 C11 H11 120.1 . . ?
C12 C11 C10 119.7(4) . . ?
C12 C11 H11 120.1 . . ?
N1 C1 H1A 109.4 . . ?
N1 C1 H1B 109.4 . . ?
N1 C1 C2 111.1(4) . . ?
H1A C1 H1B 108.0 . . ?
C2 C1 H1A 109.4 . . ?
C2 C1 H1B 109.4 . . ?
C16 C17 C18 121.8(5) . . ?
C16 C17 H17 119.1 . . ?
C18 C17 H17 119.1 . . ?
C5 C4 C3 121.6(5) . . ?
C7 C4 C3 121.4(5) . . ?
C7 C4 C5 117.0(5) . . ?
C6 N3 H3 121.7 . . ?
C8 N3 H3 121.7 . . ?
C8 N3 C6 116.7(6) . . ?
N2 C2 C1 111.4(4) . . ?
N2 C2 H2A 109.4 . . ?
N2 C2 H2B 109.4 . . ?
C1 C2 H2A 109.4 . . ?
C1 C2 H2B 109.4 . . ?
H2A C2 H2B 108.0 . . ?
C4 C5 H5 119.8 . . ?
C4 C5 C6 120.5(7) . . ?
C6 C5 H5 119.8 . . ?
N3 C6 C5 122.4(7) . . ?
N3 C6 H6 118.8 . . ?
C5 C6 H6 118.8 . . ?
N3 C8 H8 118.1 . . ?
N3 C8 C7 123.7(7) . . ?
C7 C8 H8 118.1 . . ?
C4 C7 C8 119.8(6) . . ?
C4 C7 H7 120.1 . . ?
C8 C7 H7 120.1 . . ?
H8A O8 H8B 109.5 . . ?
H9C O9 H9D 109.6 . . ?
H7A O7 H7B 104.5 . . ?
H6A O6 H6B 104.6 . . ?

loop_
_geom_bond_atom_site_label_1
_geom_bond_atom_site_label_2
_geom_bond_distance
_geom_bond_site_symmetry_2
_geom_bond_publ_flag
Cd1 O3 2.378(3) . ?
Cd1 O4 2.435(3) . ?
Cd1 O1 2.198(3) . ?
Cd1 N4 2.377(3) 1_655 ?
Cd1 N1 2.358(3) . ?
Cd1 C19 2.734(4) . ?
Cd1 N2 2.338(4) . ?
O3 C19 1.256(5) . ?
O4 C19 1.272(5) . ?
O1 C15 1.282(6) . ?
N4 C14 1.342(5) . ?
N4 C12 1.328(6) . ?
O2 C15 1.241(7) . ?
N1 H1 1.0000 . ?
N1 C9 1.478(6) . ?
N1 C1 1.472(6) . ?
C19 C20 1.506(5) . ?
C20 C21 1.391(6) . ?
C20 C22 1.397(6) 2_676 ?
N2 H2 1.0000 . ?
N2 C3 1.457(7) . ?
N2 C2 1.484(6) . ?
C21 H21 0.9500 . ?
C21 C22 1.377(6) . ?
C13 H13 0.9500 . ?
C13 C10 1.395(6) . ?
C13 C14 1.369(6) . ?
C10 C9 1.511(6) . ?
C10 C11 1.386(6) . ?
C9 H9A 0.9900 . ?
C9 H9B 0.9900 . ?
C14 H14 0.9500 . ?
C22 H22 0.9500 . ?
C16 C15 1.509(7) . ?
C16 C18 1.397(7) 2_756 ?
C16 C17 1.377(8) . ?
O5 H5A 0.8700 . ?
O5 H5B 0.8696 . ?
C12 H12 0.9500 . ?
C12 C11 1.383(6) . ?
C3 H3A 0.9900 . ?
C3 H3B 0.9900 . ?
C3 C4 1.505(8) . ?
C18 H18 0.9500 . ?
C18 C17 1.379(7) . ?
C11 H11 0.9500 . ?
C1 H1A 0.9900 . ?
C1 H1B 0.9900 . ?
C1 C2 1.511(7) . ?
C17 H17 0.9500 . ?
C4 C5 1.378(8) . ?
C4 C7 1.374(8) . ?
N3 H3 0.8800 . ?
N3 C6 1.344(10) . ?
N3 C8 1.334(10) . ?
C2 H2A 0.9900 . ?
C2 H2B 0.9900 . ?
C5 H5 0.9500 . ?
C5 C6 1.383(9) . ?
C6 H6 0.9500 . ?
C8 H8 0.9500 . ?
C8 C7 1.376(9) . ?
C7 H7 0.9500 . ?
O8 H8A 0.8704 . ?
O8 H8B 0.8699 . ?
O9 H9C 0.8695 . ?
O9 H9D 0.8694 . ?
O7 H7A 0.8698 . ?
O7 H7B 0.8697 . ?
O6 H6A 0.8695 . ?
O6 H6B 0.8697 . ?

loop_
_geom_torsion_atom_site_label_1
_geom_torsion_atom_site_label_2
_geom_torsion_atom_site_label_3
_geom_torsion_atom_site_label_4
_geom_torsion
_geom_torsion_site_symmetry_1
_geom_torsion_site_symmetry_2
_geom_torsion_site_symmetry_3
_geom_torsion_site_symmetry_4
_geom_torsion_publ_flag
Cd1 O3 C19 O4 -12.4(4) . . . . ?
Cd1 O3 C19 C20 165.4(3) . . . . ?
Cd1 O4 C19 O3 12.1(4) . . . . ?
Cd1 O4 C19 C20 -165.7(3) . . . . ?
Cd1 O1 C15 O2 9.0(7) . . . . ?
Cd1 O1 C15 C16 -170.6(3) . . . . ?
Cd1 N4 C14 C13 176.4(3) 1_455 . . . ?
Cd1 N4 C12 C11 -176.0(4) 1_455 . . . ?
Cd1 N1 C9 C10 179.6(3) . . . . ?
Cd1 N1 C1 C2 42.5(5) . . . . ?
Cd1 C19 C20 C21 -95.9(13) . . . . ?
Cd1 C19 C20 C22 82.2(13) . . . 2_676 ?
Cd1 N2 C3 C4 59.1(5) . . . . ?
Cd1 N2 C2 C1 47.7(5) . . . . ?
O3 C19 C20 C21 -179.6(4) . . . . ?
O3 C19 C20 C22 -1.5(6) . . . 2_676 ?
O4 C19 C20 C21 -1.7(6) . . . . ?
O4 C19 C20 C22 176.4(4) . . . 2_676 ?
N4 C12 C11 C10 -0.4(8) . . . . ?
N1 C1 C2 N2 -65.9(6) . . . . ?
C19 C20 C21 C22 177.8(4) . . . . ?
C20 C21 C22 C20 0.3(7) . . . 2_676 ?
N2 C3 C4 C5 -120.4(5) . . . . ?
N2 C3 C4 C7 60.9(7) . . . . ?
C13 C10 C9 N1 -45.2(6) . . . . ?
C13 C10 C11 C12 -0.1(7) . . . . ?
C10 C13 C14 N4 0.1(7) . . . . ?
C9 N1 C1 C2 -84.7(5) . . . . ?
C9 C10 C11 C12 179.4(5) . . . . ?
C14 N4 C12 C11 0.7(7) . . . . ?
C14 C13 C10 C9 -179.3(4) . . . . ?
C14 C13 C10 C11 0.2(7) . . . . ?
C22 C20 C21 C22 -0.3(7) 2_676 . . . ?
C16 C18 C17 C16 -0.2(9) 2_756 . . . ?
C15 C16 C17 C18 178.8(5) . . . . ?
C12 N4 C14 C13 -0.6(7) . . . . ?
C3 N2 C2 C1 -81.1(5) . . . . ?
C3 C4 C5 C6 -178.8(5) . . . . ?
C3 C4 C7 C8 177.8(5) . . . . ?
C18 C16 C15 O1 -165.3(5) 2_756 . . . ?
C18 C16 C15 O2 15.1(7) 2_756 . . . ?
C18 C16 C17 C18 0.2(9) 2_756 . . . ?
C11 C10 C9 N1 135.3(5) . . . . ?
C1 N1 C9 C10 -59.5(5) . . . . ?
C17 C16 C15 O1 16.2(7) . . . . ?
C17 C16 C15 O2 -163.5(5) . . . . ?
C4 C5 C6 N3 1.4(9) . . . . ?
N3 C8 C7 C4 0.6(10) . . . . ?
C2 N2 C3 C4 178.9(4) . . . . ?
C5 C4 C7 C8 -0.9(8) . . . . ?
C6 N3 C8 C7 0.7(10) . . . . ?
C8 N3 C6 C5 -1.7(9) . . . . ?
C7 C4 C5 C6 0.0(8) . . . . ?
